data_7046662
loop_
_publ_author_name
'Sroor, Farid M.'
'Vendier, Laure'
'Etienne, Michel'

_publ_section_title
;
 Cyclooctatetraenyl calcium and strontium amido complexes.
;
_journal_issue 36
_journal_name_full 'Dalton transactions (Cambridge, England : 2003)'
_journal_page_first 12587
_journal_page_last 12595
_journal_paper_doi 10.1039/c8dt02257g
_journal_volume 47
_journal_year 2018
_chemical_compound_source 'synthesis as described'
_chemical_formula_moiety 'C36 H76 N2 O4 Si4 Sr2'
_chemical_formula_sum 'C36 H76 N2 O4 Si4 Sr2'
_chemical_formula_weight 888.58
_space_group_IT_number 61
_space_group_name_Hall '-P 2ac 2ab'
_space_group_name_H-M_alt 'P b c a'
_symmetry_cell_setting orthorhombic
_symmetry_Int_Tables_number 61
_symmetry_space_group_name_Hall '-P 2ac 2ab'
_symmetry_space_group_name_H-M 'P b c a'
_atom_sites_solution_hydrogens geom
_audit_creation_date 2017-09-19T16:06:03-00:00
_audit_creation_method 'WinGX routine CIF_UPDATE'
_audit_update_record
;
2018-04-25 deposited with the CCDC.
2018-06-13 downloaded from the CCDC.
;
_cell_angle_alpha 90
_cell_angle_beta 90
_cell_angle_gamma 90
_cell_formula_units_Z 4
_cell_length_a 15.2248(15)
_cell_length_b 16.5088(16)
_cell_length_c 18.6250(18)
_cell_measurement_reflns_used 9770
_cell_measurement_temperature 100(2)
_cell_measurement_theta_max 24.98
_cell_measurement_theta_min 2.19
_cell_measurement_wavelength 0.71073
_cell_volume 4681.3(8)
_computing_cell_refinement 'Bruker SAINT'
_computing_data_collection 'Bruker APEX2'
_computing_data_reduction 'Bruker SAINT'
_computing_molecular_graphics 'Ortep-3 for Windows (Farrugia, 1997)'
_computing_publication_material 'WinGX publication routines (Farrugia, 1999)'
_computing_structure_refinement 'SHELXL-2016/4 (Sheldrick, 2016)'
_computing_structure_solution 'SHELXS-97 (Sheldrick 2008)'
_diffrn_ambient_temperature 100(2)
_diffrn_measured_fraction_theta_full 1
_diffrn_measured_fraction_theta_max 1
_diffrn_measurement_device_type 'Bruker Kappa APEX II'
_diffrn_measurement_method \w-\f
_diffrn_radiation_monochromator graphite
_diffrn_radiation_source micro-source
_diffrn_radiation_type MoK\a
_diffrn_radiation_wavelength 0.71073
_diffrn_reflns_av_R_equivalents 0.0636
_diffrn_reflns_av_unetI/netI 0.0221
_diffrn_reflns_limit_h_max 18
_diffrn_reflns_limit_h_min -18
_diffrn_reflns_limit_k_max 19
_diffrn_reflns_limit_k_min -19
_diffrn_reflns_limit_l_max 22
_diffrn_reflns_limit_l_min -22
_diffrn_reflns_number 92428
_diffrn_reflns_theta_full 25.024
_diffrn_reflns_theta_max 25.024
_diffrn_reflns_theta_min 2.123
_diffrn_standards_decay_% 0
_diffrn_standards_interval_count 0
_diffrn_standards_interval_time 0
_diffrn_standards_number 0
_exptl_absorpt_coefficient_mu 2.416
_exptl_absorpt_correction_T_max 0.7458
_exptl_absorpt_correction_T_min 0.7146
_exptl_absorpt_correction_type multi-scan
_exptl_absorpt_process_details
;
        [c.f. r.h. blessing, acta cryst. (1995), a51, 33-38]
;
_exptl_crystal_colour Colourless
_exptl_crystal_density_diffrn 1.261
_exptl_crystal_density_method 'not measured'
_exptl_crystal_description block
_exptl_crystal_F_000 1880
_exptl_crystal_size_max 0.2
_exptl_crystal_size_mid 0.1
_exptl_crystal_size_min 0.05
_refine_diff_density_max 0.654
_refine_diff_density_min -0.372
_refine_diff_density_rms 0.068
_refine_ls_extinction_method none
_refine_ls_goodness_of_fit_ref 1.099
_refine_ls_hydrogen_treatment constr
_refine_ls_matrix_type full
_refine_ls_number_parameters 222
_refine_ls_number_reflns 4137
_refine_ls_number_restraints 4
_refine_ls_restrained_S_all 1.099
_refine_ls_R_factor_all 0.0614
_refine_ls_R_factor_gt 0.0349
_refine_ls_shift/su_max 0.002
_refine_ls_shift/su_mean 0
_refine_ls_structure_factor_coef Fsqd
_refine_ls_weighting_details 'w=1/[\s^2^(Fo^2^)+(0.0237P)^2^+9.7564P] where P=(Fo^2^+2Fc^2^)/3'
_refine_ls_weighting_scheme calc
_refine_ls_wR_factor_gt 0.0726
_refine_ls_wR_factor_ref 0.0882
_reflns_Friedel_coverage 0
_reflns_number_gt 3098
_reflns_number_total 4137
_reflns_threshold_expression 'I > 2\s(I)'
_cod_data_source_file c8dt02257g2.cif
_cod_data_source_block Farid080617
_cod_depositor_comments 'Adding full bibliography for 7046661--7046667.cif.'
_cod_database_code 7046662

loop_
_symmetry_equiv_pos_as_xyz
'x, y, z'
'-x+1/2, y+1/2, z'
'x, -y+1/2, z+1/2'
'-x+1/2, -y, z+1/2'
'-x, -y, -z'
'x-1/2, -y-1/2, -z'
'-x, y-1/2, -z-1/2'
'x-1/2, y, -z-1/2'

loop_
_atom_site_label
_atom_site_type_symbol
_atom_site_fract_x
_atom_site_fract_y
_atom_site_fract_z
_atom_site_U_iso_or_equiv
_atom_site_adp_type
_atom_site_occupancy
_atom_site_site_symmetry_order
_atom_site_calc_flag
_atom_site_refinement_flags_posn
_atom_site_refinement_flags_adp
_atom_site_refinement_flags_occupancy
_atom_site_disorder_assembly
_atom_site_disorder_group
C1 C -0.0810(2) 0.91898(19) 0.48403(18) 0.0316(8) Uani 1 1 d . . . . .
H1 H -0.122826 0.877307 0.475923 0.038 Uiso 1 1 calc R U . . .
C2 C -0.0939(2) 0.95918(19) 0.54966(18) 0.0323(8) Uani 1 1 d . . . . .
H2 H -0.142514 0.938213 0.575629 0.039 Uiso 1 1 calc R U . . .
C3 C 0.2536(4) 1.0860(3) 0.7021(3) 0.096(2) Uani 1 1 d . . . . .
H3A H 0.313709 1.093058 0.684288 0.144 Uiso 1 1 calc R U . . .
H3B H 0.249627 1.106664 0.751322 0.144 Uiso 1 1 calc R U . . .
H3C H 0.212803 1.115889 0.671259 0.144 Uiso 1 1 calc R U . . .
C4 C 0.3764(3) 0.8112(3) 0.6046(3) 0.0654(13) Uani 1 1 d . . . . .
H4A H 0.39729 0.814737 0.654246 0.098 Uiso 1 1 calc R U . . .
H4B H 0.425951 0.79871 0.572807 0.098 Uiso 1 1 calc R U . . .
H4C H 0.332199 0.768297 0.600791 0.098 Uiso 1 1 calc R U . . .
C5 C 0.3096(3) 0.9050(3) 0.4777(2) 0.0497(10) Uani 1 1 d . . . . .
H5A H 0.277022 0.855521 0.465962 0.075 Uiso 1 1 calc R U . . .
H5B H 0.366903 0.903831 0.453669 0.075 Uiso 1 1 calc R U . . .
H5C H 0.276376 0.95232 0.461386 0.075 Uiso 1 1 calc R U . . .
C6 C 0.4171(3) 0.9870(3) 0.5904(2) 0.0540(11) Uani 1 1 d . . . . .
H6A H 0.396039 1.041043 0.577007 0.081 Uiso 1 1 calc R U . . .
H6B H 0.467246 0.972314 0.560167 0.081 Uiso 1 1 calc R U . . .
H6C H 0.435155 0.987216 0.640915 0.081 Uiso 1 1 calc R U . . .
C7 C 0.1097(3) 0.9724(2) 0.7383(2) 0.0454(10) Uani 1 1 d . . . . .
H7A H 0.071264 1.006298 0.708595 0.068 Uiso 1 1 calc R U . . .
H7B H 0.109982 0.993023 0.787606 0.068 Uiso 1 1 calc R U . . .
H7C H 0.088023 0.916525 0.737978 0.068 Uiso 1 1 calc R U . . .
C8 C 0.2962(3) 0.9246(4) 0.7697(2) 0.095(2) Uani 1 1 d . . . . .
H8A H 0.283974 0.866374 0.770322 0.143 Uiso 1 1 calc R U . . .
H8B H 0.284187 0.947637 0.817168 0.143 Uiso 1 1 calc R U . . .
H8C H 0.358043 0.933572 0.757313 0.143 Uiso 1 1 calc R U . . .
C9 C -0.0199(2) 0.92645(19) 0.42741(17) 0.0325(8) Uani 1 1 d . . . . .
H9 H -0.029932 0.888518 0.389939 0.039 Uiso 1 1 calc R U . . .
C10 C -0.0520(2) 1.0231(2) 0.58618(18) 0.0334(8) Uani 1 1 d . . . . .
H10 H -0.079183 1.034722 0.630912 0.04 Uiso 1 1 calc R U . . .
C11 C -0.0522(3) 0.7644(2) 0.6285(2) 0.0524(11) Uani 1 1 d . . . . .
H11A H -0.053191 0.738526 0.580579 0.063 Uiso 1 1 calc R U . A 1
H11B H -0.09524 0.80934 0.627496 0.063 Uiso 1 1 calc R U . A 1
C12A C -0.0822(7) 0.7055(6) 0.6804(6) 0.0505(15) Uani 0.5 1 d . . P B 1
H12A H -0.110835 0.658443 0.657261 0.061 Uiso 0.5 1 calc R U P B 1
H12B H -0.122364 0.729646 0.716308 0.061 Uiso 0.5 1 calc R U P B 1
C13A C 0.0048(8) 0.6839(6) 0.7123(6) 0.0505(15) Uani 0.5 1 d . . P B 1
H13A H 0.033851 0.640671 0.684056 0.061 Uiso 0.5 1 calc R U P B 1
H13B H -0.001912 0.665329 0.762504 0.061 Uiso 0.5 1 calc R U P B 1
C14A C 0.0562(7) 0.7611(6) 0.7089(5) 0.0505(15) Uani 0.5 1 d . . P B 1
H14A H 0.040123 0.797285 0.749117 0.061 Uiso 0.5 1 calc R U P B 1
H14B H 0.120049 0.749875 0.711238 0.061 Uiso 0.5 1 calc R U P B 1
C12B C -0.0489(7) 0.6965(6) 0.6898(5) 0.0505(15) Uani 0.5 1 d D . P B 2
H12C H -0.102212 0.699798 0.720165 0.061 Uiso 0.5 1 calc R U P B 2
H12D H -0.046544 0.641953 0.667863 0.061 Uiso 0.5 1 calc R U P B 2
C13B C 0.0305(6) 0.7106(8) 0.7341(5) 0.065(3) Uani 0.5 1 d D . P B 2
H13C H 0.055302 0.658621 0.751094 0.078 Uiso 0.5 1 calc R U P B 2
H13D H 0.01635 0.744707 0.77625 0.078 Uiso 0.5 1 calc R U P B 2
C14B C 0.0935(6) 0.7527(6) 0.6861(5) 0.0505(15) Uani 0.5 1 d D . P B 2
H14C H 0.132663 0.789367 0.713367 0.061 Uiso 0.5 1 calc R U P B 2
H14D H 0.129429 0.713725 0.658399 0.061 Uiso 0.5 1 calc R U P B 2
SI1 Si 0.22434(8) 0.97513(7) 0.70108(6) 0.0469(3) Uani 1 1 d . . . . .
SI2 Si 0.32619(7) 0.91104(6) 0.57731(6) 0.0393(2) Uani 1 1 d . . . . .
SR1 Sr 0.08991(2) 0.91274(2) 0.55558(2) 0.02954(10) Uani 1 1 d . . . . .
O1 O 0.12259(19) 0.78138(15) 0.48663(17) 0.0535(8) Uani 1 1 d . . . . .
O2 O 0.03278(18) 0.79852(15) 0.63896(14) 0.0476(7) Uani 1 1 d . . . . .
N1 N 0.23125(19) 0.93185(17) 0.61975(15) 0.0354(7) Uani 1 1 d . . . . .
C15A C 0.1147(6) 0.7576(4) 0.4189(5) 0.0557(9) Uani 0.59 1 d D . P C 1
H15A H 0.15407 0.789893 0.387665 0.067 Uiso 0.59 1 calc R U P C 1
H15B H 0.053536 0.765284 0.402227 0.067 Uiso 0.59 1 calc R U P C 1
C16A C 0.1393(5) 0.6696(4) 0.4155(4) 0.0557(9) Uani 0.59 1 d D . P C 1
H16A H 0.168382 0.655943 0.369504 0.067 Uiso 0.59 1 calc R U P C 1
H16B H 0.087576 0.63415 0.422344 0.067 Uiso 0.59 1 calc R U P C 1
C17A C 0.2023(5) 0.6638(4) 0.4779(4) 0.0557(9) Uani 0.59 1 d D . P C 1
H17A H 0.207687 0.607197 0.494781 0.067 Uiso 0.59 1 calc R U P C 1
H17B H 0.261167 0.684109 0.464351 0.067 Uiso 0.59 1 calc R U P C 1
C18A C 0.1623(6) 0.7157(5) 0.5340(5) 0.0557(9) Uani 0.59 1 d . . P C 1
H18A H 0.206948 0.737853 0.567232 0.067 Uiso 0.59 1 calc R U P C 1
H18B H 0.116784 0.686398 0.561662 0.067 Uiso 0.59 1 calc R U P C 1
C15B C 0.1324(9) 0.7805(7) 0.3984(7) 0.0557(9) Uani 0.41 1 d . . P C 2
H15C H 0.07435 0.774777 0.375043 0.067 Uiso 0.41 1 calc R U P C 2
H15D H 0.160671 0.830849 0.38104 0.067 Uiso 0.41 1 calc R U P C 2
C17B C 0.1639(8) 0.6475(7) 0.4418(7) 0.0557(9) Uani 0.41 1 d . . P C 2
H17C H 0.11382 0.613473 0.4264 0.067 Uiso 0.41 1 calc R U P C 2
H17D H 0.21368 0.611868 0.455165 0.067 Uiso 0.41 1 calc R U P C 2
C18B C 0.1388(8) 0.7009(7) 0.5026(7) 0.0557(9) Uani 0.41 1 d . . P C 2
H18C H 0.085363 0.678097 0.525189 0.067 Uiso 0.41 1 calc R U P C 2
H18D H 0.186289 0.698802 0.53883 0.067 Uiso 0.41 1 calc R U P C 2
C16B C 0.1904(7) 0.7067(6) 0.3831(6) 0.0557(9) Uani 0.41 1 d . . P C 2
H16C H 0.178256 0.684096 0.334851 0.067 Uiso 0.41 1 calc R U P C 2
H16D H 0.253488 0.720715 0.386472 0.067 Uiso 0.41 1 calc R U P C 2

loop_
_atom_site_aniso_label
_atom_site_aniso_U_11
_atom_site_aniso_U_22
_atom_site_aniso_U_33
_atom_site_aniso_U_23
_atom_site_aniso_U_13
_atom_site_aniso_U_12
C1 0.0387(19) 0.0212(16) 0.0348(18) 0.0060(14) -0.0075(16) -0.0055(15)
C2 0.0326(18) 0.0309(17) 0.0334(18) 0.0109(15) 0.0075(16) -0.0049(15)
C3 0.098(4) 0.075(4) 0.115(5) -0.055(3) 0.046(4) -0.047(3)
C4 0.057(3) 0.051(3) 0.089(4) 0.006(3) -0.006(3) 0.016(2)
C5 0.045(2) 0.053(2) 0.051(2) -0.008(2) 0.0030(19) 0.000(2)
C6 0.044(2) 0.058(3) 0.060(3) -0.001(2) -0.002(2) -0.012(2)
C7 0.056(3) 0.051(2) 0.030(2) -0.0023(17) -0.0072(18) -0.002(2)
C8 0.060(3) 0.183(7) 0.042(3) -0.009(3) -0.024(2) 0.011(4)
C9 0.046(2) 0.0250(17) 0.0262(17) -0.0016(13) -0.0105(15) -0.0003(15)
C10 0.046(2) 0.0323(18) 0.0216(16) 0.0022(14) 0.0046(15) 0.0043(17)
C11 0.053(2) 0.041(2) 0.063(3) 0.020(2) 0.009(2) -0.003(2)
C12A 0.061(5) 0.046(2) 0.045(3) 0.0249(17) -0.013(2) -0.013(3)
C13A 0.061(5) 0.046(2) 0.045(3) 0.0249(17) -0.013(2) -0.013(3)
C14A 0.061(5) 0.046(2) 0.045(3) 0.0249(17) -0.013(2) -0.013(3)
C12B 0.061(5) 0.046(2) 0.045(3) 0.0249(17) -0.013(2) -0.013(3)
C13B 0.058(7) 0.092(9) 0.045(6) 0.028(6) 0.002(5) 0.017(6)
C14B 0.061(5) 0.046(2) 0.045(3) 0.0249(17) -0.013(2) -0.013(3)
SI1 0.0472(6) 0.0561(7) 0.0374(6) -0.0086(5) -0.0080(5) -0.0116(5)
SI2 0.0354(5) 0.0343(5) 0.0481(6) 0.0012(5) -0.0069(5) -0.0011(5)
SR1 0.03480(18) 0.02302(16) 0.03081(17) 0.00507(14) -0.00594(14) -0.00271(14)
O1 0.0559(17) 0.0266(13) 0.078(2) -0.0061(14) -0.0129(16) 0.0059(12)
O2 0.0649(19) 0.0324(14) 0.0456(15) 0.0162(12) -0.0188(14) -0.0118(13)
N1 0.0379(17) 0.0347(16) 0.0335(16) 0.0032(13) -0.0077(13) -0.0044(13)
C15A 0.058(2) 0.0381(19) 0.071(3) -0.0106(17) -0.0077(17) 0.0100(16)
C16A 0.058(2) 0.0381(19) 0.071(3) -0.0106(17) -0.0077(17) 0.0100(16)
C17A 0.058(2) 0.0381(19) 0.071(3) -0.0106(17) -0.0077(17) 0.0100(16)
C18A 0.058(2) 0.0381(19) 0.071(3) -0.0106(17) -0.0077(17) 0.0100(16)
C15B 0.058(2) 0.0381(19) 0.071(3) -0.0106(17) -0.0077(17) 0.0100(16)
C17B 0.058(2) 0.0381(19) 0.071(3) -0.0106(17) -0.0077(17) 0.0100(16)
C18B 0.058(2) 0.0381(19) 0.071(3) -0.0106(17) -0.0077(17) 0.0100(16)
C16B 0.058(2) 0.0381(19) 0.071(3) -0.0106(17) -0.0077(17) 0.0100(16)

loop_
_atom_type_symbol
_atom_type_description
_atom_type_scat_dispersion_real
_atom_type_scat_dispersion_imag
_atom_type_scat_source
C C 0.0033 0.0016 'International Tables Vol C Tables 4.2.6.8 and 6.1.1.4'
H H 0 0 'International Tables Vol C Tables 4.2.6.8 and 6.1.1.4'
Si Si 0.0817 0.0704 'International Tables Vol C Tables 4.2.6.8 and 6.1.1.4'
Sr Sr -1.5307 3.2498 'International Tables Vol C Tables 4.2.6.8 and 6.1.1.4'
O O 0.0106 0.006 'International Tables Vol C Tables 4.2.6.8 and 6.1.1.4'
N N 0.0061 0.0033 'International Tables Vol C Tables 4.2.6.8 and 6.1.1.4'

loop_
_geom_angle_atom_site_label_1
_geom_angle_atom_site_label_2
_geom_angle_atom_site_label_3
_geom_angle
_geom_angle_site_symmetry_1
_geom_angle_site_symmetry_3
C2 C1 C9 134.5(3) . .
C2 C1 SR1 76.13(18) . 5_576
C9 C1 SR1 75.83(18) . 5_576
C2 C1 SR1 75.2(2) . .
C9 C1 SR1 75.98(19) . .
SR1 C1 SR1 101.13(10) 5_576 .
C1 C2 C10 135.3(3) . .
C1 C2 SR1 75.65(18) . 5_576
C10 C2 SR1 76.68(18) . 5_576
C1 C2 SR1 76.9(2) . .
C10 C2 SR1 75.1(2) . .
SR1 C2 SR1 101.50(10) 5_576 .
C10 C9 C1 134.6(3) 5_576 .
C10 C9 SR1 76.12(19) 5_576 5_576
C1 C9 SR1 75.79(19) . 5_576
C10 C9 SR1 75.30(19) 5_576 .
C1 C9 SR1 76.09(19) . .
SR1 C9 SR1 101.15(10) 5_576 .
C9 C10 C2 135.5(3) 5_576 .
C9 C10 SR1 75.8(2) 5_576 .
C2 C10 SR1 76.7(2) . .
C9 C10 SR1 76.91(19) 5_576 5_576
C2 C10 SR1 75.17(19) . 5_576
SR1 C10 SR1 101.53(10) . 5_576
O2 C11 C12A 117.5(5) . .
O2 C11 C12B 98.7(4) . .
C11 C12A C13A 98.4(7) . .
C12A C13A C14A 104.1(8) . .
O2 C14A C13A 105.4(7) . .
C13B C12B C11 108.2(7) . .
C12B C13B C14B 105.5(7) . .
O2 C14B C13B 101.1(7) . .
N1 SI1 C8 112.9(2) . .
N1 SI1 C7 112.39(16) . .
C8 SI1 C7 106.3(2) . .
N1 SI1 C3 114.1(2) . .
C8 SI1 C3 106.6(3) . .
C7 SI1 C3 103.9(2) . .
N1 SI1 SR1 39.04(10) . .
C8 SI1 SR1 136.6(2) . .
C7 SI1 SR1 74.85(11) . .
C3 SI1 SR1 115.2(2) . .
N1 SI2 C5 111.12(16) . .
N1 SI2 C6 115.73(17) . .
C5 SI2 C6 105.23(19) . .
N1 SI2 C4 113.59(19) . .
C5 SI2 C4 105.9(2) . .
C6 SI2 C4 104.4(2) . .
N1 SI2 SR1 36.63(10) . .
C5 SI2 SR1 75.90(13) . .
C6 SI2 SR1 137.67(14) . .
C4 SI2 SR1 116.09(15) . .
N1 SR1 O1 100.38(9) . .
N1 SR1 O2 95.44(9) . .
O1 SR1 O2 75.55(9) . .
N1 SR1 C1 92.40(9) . 5_576
O1 SR1 C1 134.11(10) . 5_576
O2 SR1 C1 147.11(9) . 5_576
N1 SR1 C9 98.67(9) . 5_576
O1 SR1 C9 154.87(9) . 5_576
O2 SR1 C9 118.72(9) . 5_576
C1 SR1 C9 28.38(10) 5_576 5_576
N1 SR1 C10 118.32(10) . .
O1 SR1 C10 141.01(10) . .
O2 SR1 C10 95.14(9) . .
C1 SR1 C10 53.51(10) 5_576 .
C9 SR1 C10 28.11(10) 5_576 .
N1 SR1 C2 102.48(9) . 5_576
O1 SR1 C2 105.97(10) . 5_576
O2 SR1 C2 161.31(9) . 5_576
C1 SR1 C2 28.22(9) 5_576 5_576
C9 SR1 C2 53.57(9) 5_576 5_576
C10 SR1 C2 71.75(9) . 5_576
N1 SR1 C10 124.33(10) . 5_576
O1 SR1 C10 83.81(9) . 5_576
O2 SR1 C10 138.04(9) . 5_576
C1 SR1 C10 53.48(9) 5_576 5_576
C9 SR1 C10 71.92(9) 5_576 5_576
C10 SR1 C10 78.47(10) . 5_576
C2 SR1 C10 28.15(9) 5_576 5_576
N1 SR1 C2 145.12(10) . .
O1 SR1 C2 112.99(9) . .
O2 SR1 C2 83.77(9) . .
C1 SR1 C2 71.92(9) 5_576 .
C9 SR1 C2 53.40(9) 5_576 .
C10 SR1 C2 28.15(10) . .
C2 SR1 C2 78.50(10) 5_576 .
C10 SR1 C2 71.19(9) 5_576 .
N1 SR1 C9 151.57(10) . .
O1 SR1 C9 76.58(9) . .
O2 SR1 C9 110.71(9) . .
C1 SR1 C9 71.87(9) 5_576 .
C9 SR1 C9 78.85(10) 5_576 .
C10 SR1 C9 71.57(9) . .
C2 SR1 C9 53.14(9) 5_576 .
C10 SR1 C9 27.79(9) 5_576 .
C2 SR1 C9 52.94(10) . .
N1 SR1 C1 170.48(9) . .
O1 SR1 C1 88.52(9) . .
O2 SR1 C1 90.01(9) . .
C1 SR1 C1 78.88(10) 5_576 .
C9 SR1 C1 71.84(9) 5_576 .
C10 SR1 C1 53.21(10) . .
C2 SR1 C1 71.52(9) 5_576 .
C10 SR1 C1 52.84(10) 5_576 .
C2 SR1 C1 27.89(9) . .
C9 SR1 C1 27.93(10) . .
N1 SR1 SI1 25.21(7) . .
O1 SR1 SI1 121.00(7) . .
O2 SR1 SI1 86.97(6) . .
C1 SR1 SI1 86.72(7) 5_576 .
C9 SR1 SI1 82.05(7) 5_576 .
C10 SR1 SI1 95.62(7) . .
C2 SR1 SI1 107.11(7) 5_576 .
C10 SR1 SI1 134.68(7) 5_576 .
C2 SR1 SI1 120.54(7) . .
C9 SR1 SI1 158.59(7) . .
C1 SR1 SI1 148.29(7) . .
C15A O1 C18A 112.1(4) . .
C18B O1 C15B 100.9(7) . .
C15A O1 SR1 135.0(3) . .
C18B O1 SR1 137.5(5) . .
C18A O1 SR1 112.9(3) . .
C15B O1 SR1 121.5(4) . .
C11 O2 C14B 116.4(4) . .
C11 O2 C14A 100.0(4) . .
C11 O2 SR1 120.7(2) . .
C14B O2 SR1 121.1(3) . .
C14A O2 SR1 138.4(4) . .
SI1 N1 SI2 124.38(18) . .
SI1 N1 SR1 115.76(15) . .
SI2 N1 SR1 119.51(14) . .
O1 C15A C16A 107.7(7) . .
C15A C16A C17A 100.8(6) . .
C18A C17A C16A 104.2(6) . .
C17A C18A O1 99.6(6) . .
C16B C15B O1 104.2(9) . .
C18B C17B C16B 103.6(9) . .
O1 C18B C17B 116.9(10) . .
C17B C16B C15B 103.0(9) . .

loop_
_geom_bond_atom_site_label_1
_geom_bond_atom_site_label_2
_geom_bond_distance
_geom_bond_site_symmetry_2
C1 C2 1.405(5) .
C1 C9 1.411(5) .
C1 SR1 2.878(3) 5_576
C1 SR1 2.925(3) .
C2 C10 1.407(5) .
C2 SR1 2.884(3) 5_576
C2 SR1 2.903(3) .
C3 SI1 1.884(5) .
C4 SI2 1.887(4) .
C5 SI2 1.875(4) .
C6 SI2 1.883(4) .
C7 SI1 1.878(4) .
C8 SI1 1.877(5) .
C9 C10 1.399(5) 5_576
C9 SR1 2.878(3) 5_576
C9 SR1 2.923(3) .
C10 C9 1.399(5) 5_576
C10 SR1 2.883(3) .
C10 SR1 2.903(3) 5_576
C11 O2 1.424(5) .
C11 C12A 1.445(10) .
C11 C12B 1.601(10) .
C12A C13A 1.494(14) .
C13A C14A 1.497(12) .
C14A O2 1.485(9) .
C12B C13B 1.482(8) .
C13B C14B 1.483(8) .
C14B O2 1.482(10) .
SI1 N1 1.678(3) .
SI1 SR1 3.5488(11) .
SI2 N1 1.683(3) .
SI2 SR1 3.6202(11) .
SR1 N1 2.482(3) .
SR1 O1 2.569(3) .
SR1 O2 2.593(2) .
SR1 C1 2.878(3) 5_576
SR1 C9 2.878(3) 5_576
SR1 C2 2.884(3) 5_576
SR1 C10 2.903(3) 5_576
O1 C15A 1.327(10) .
O1 C18B 1.384(11) .
O1 C18A 1.522(8) .
O1 C15B 1.650(14) .
C15A C16A 1.502(7) .
C16A C17A 1.510(7) .
C17A C18A 1.481(10) .
C15B C16B 1.531(15) .
C17B C18B 1.485(15) .
C17B C16B 1.522(16) .
